data_1520090
loop_
_publ_author_name
'Miklovi\<c, Jozef'
'Valigura, Du\<san'
'Bo\<ca, Roman'
'Titi\<s, J\'an'

_publ_section_title
;
 A mononuclear Ni(ii) complex: a field induced single-molecule magnet
 showing two slow relaxation processes.
;
_journal_issue 28
_journal_name_full 'Dalton transactions (Cambridge, England : 2003)'
_journal_page_first 12484
_journal_page_last 12487
_journal_paper_doi 10.1039/c5dt01213a
_journal_volume 44
_journal_year 2015
_chemical_formula_sum 'C14 H14 N2 Ni O7'
_chemical_formula_weight 380.98
_chemical_name_systematic 'pyridine-2,6-dicarboxylato-2,6-bis(hydroxymethyl)pyridine-nickel(II) monohydrate'
_space_group_crystal_system monoclinic
_space_group_IT_number 14
_space_group_name_Hall '-P 2ybc'
_space_group_name_H-M_alt 'P 1 21/c 1'
_symmetry_space_group_name_Hall '-P 2ybc'
_symmetry_space_group_name_H-M 'P 1 21/c 1'
_atom_sites_solution_hydrogens mixed
_audit_creation_method SHELXL-2014
_audit_update_record
;
2014-07-12 deposited with the CCDC.
2015-04-17 downloaded from the CCDC.
;
_cell_angle_alpha 90
_cell_angle_beta 96.730(10)
_cell_angle_gamma 90
_cell_formula_units_Z 4
_cell_length_a 6.5850(10)
_cell_length_b 25.608(4)
_cell_length_c 8.6560(10)
_cell_measurement_reflns_used 25
_cell_measurement_temperature 293(2)
_cell_measurement_theta_max 8.65
_cell_measurement_theta_min 4.20
_cell_volume 1449.6(4)
_computing_cell_refinement XSCANS
_computing_data_collection 'XSCANS (Siemens, 1994)'
_computing_data_reduction XSCANS
_computing_molecular_graphics 'OLEX2 (Dolomanov et al., 2009)'
_computing_structure_refinement 'SHELXL-2013 (Sheldrick, 2008)'
_computing_structure_solution 'SHELXS-2013 (Sheldrick, 2008)'
_diffrn_ambient_temperature 293(2)
_diffrn_measured_fraction_theta_full 0.993
_diffrn_measured_fraction_theta_max 0.993
_diffrn_measurement_device_type 'Siemens P4 diffractometer'
_diffrn_measurement_method '2\q/\w scans'
_diffrn_radiation_monochromator graphite
_diffrn_radiation_source 'fine-focus sealed tube'
_diffrn_radiation_wavelength 0.71073
_diffrn_reflns_av_R_equivalents 0.1275
_diffrn_reflns_av_unetI/netI 0.1651
_diffrn_reflns_laue_measured_fraction_full 0.993
_diffrn_reflns_laue_measured_fraction_max 0.993
_diffrn_reflns_limit_h_max 8
_diffrn_reflns_limit_h_min -1
_diffrn_reflns_limit_k_max 32
_diffrn_reflns_limit_k_min -1
_diffrn_reflns_limit_l_max 10
_diffrn_reflns_limit_l_min -10
_diffrn_reflns_number 3876
_diffrn_reflns_point_group_measured_fraction_full 0.993
_diffrn_reflns_point_group_measured_fraction_max 0.993
_diffrn_reflns_theta_full 25.242
_diffrn_reflns_theta_max 26.369
_diffrn_reflns_theta_min 4.207
_diffrn_standards_decay_% 1.0
_diffrn_standards_interval_count 97
_diffrn_standards_number 3
_exptl_absorpt_coefficient_mu 1.381
_exptl_absorpt_correction_T_max 0.76
_exptl_absorpt_correction_T_min 0.51
_exptl_absorpt_correction_type psi-scan
_exptl_absorpt_process_details '(XEMP; Siemens, 1994)'
_exptl_crystal_colour green
_exptl_crystal_density_diffrn 1.746
_exptl_crystal_description prism
_exptl_crystal_F_000 784
_exptl_crystal_size_max 0.600
_exptl_crystal_size_mid 0.450
_exptl_crystal_size_min 0.230
_refine_diff_density_max 0.669
_refine_diff_density_min -0.515
_refine_diff_density_rms 0.117
_refine_ls_extinction_method none
_refine_ls_goodness_of_fit_ref 1.016
_refine_ls_hydrogen_treatment constr
_refine_ls_matrix_type full
_refine_ls_number_parameters 217
_refine_ls_number_reflns 2942
_refine_ls_number_restraints 3
_refine_ls_restrained_S_all 1.015
_refine_ls_R_factor_all 0.1499
_refine_ls_R_factor_gt 0.0646
_refine_ls_shift/su_max 0.000
_refine_ls_shift/su_mean 0.000
_refine_ls_structure_factor_coef Fsqd
_refine_ls_weighting_details 'w=1/[\s^2^(Fo^2^)+(0.0364P)^2^+0.6202P] where P=(Fo^2^+2Fc^2^)/3'
_refine_ls_weighting_scheme calc
_refine_ls_wR_factor_gt 0.1104
_refine_ls_wR_factor_ref 0.1431
_reflns_Friedel_coverage 0.000
_reflns_number_gt 1599
_reflns_number_total 2942
_reflns_threshold_expression 'I > 2\s(I)'
_cod_data_source_file c5dt01213a2.cif
_cod_data_source_block HK29
_cod_depositor_comments 'Adding full bibliography for 1520090.cif.'
_cod_database_code 1520090
_audit_block_doi 10.5517/cc130pyr
_shelx_space_group_comment
;
The symmetry employed for this shelxl refinement is uniquely defined
by the following loop, which should always be used as a source of
symmetry information in preference to the above space-group names.
They are only intended as comments.
;
_shelx_estimated_absorpt_t_min 0.491
_shelx_estimated_absorpt_t_max 0.742
_shelxl_version_number 2014-3

loop_
_space_group_symop_operation_xyz
'x, y, z'
'-x, y+1/2, -z+1/2'
'-x, -y, -z'
'x, -y-1/2, z-1/2'

loop_
_atom_site_label
_atom_site_type_symbol
_atom_site_fract_x
_atom_site_fract_y
_atom_site_fract_z
_atom_site_U_iso_or_equiv
_atom_site_adp_type
_atom_site_occupancy
_atom_site_site_symmetry_order
_atom_site_calc_flag
_atom_site_refinement_flags_posn
_atom_site_refinement_flags_adp
Ni1 Ni 0.40173(12) 0.61400(3) 0.79449(10) 0.0213(2) Uani 1 1 d . .
O1 O 0.1435(6) 0.66360(18) 0.7895(5) 0.0293(11) Uani 1 1 d . .
O2 O 0.0272(7) 0.7328(2) 0.9112(6) 0.0396(13) Uani 1 1 d . .
O3 O 0.7100(6) 0.58889(18) 0.8668(5) 0.0288(11) Uani 1 1 d . .
O4 O 0.9701(6) 0.60369(17) 1.0560(5) 0.0292(11) Uani 1 1 d . .
O5 O 0.2811(6) 0.55988(17) 0.9433(5) 0.0246(10) Uani 1 1 d . .
H5O H 0.1714 0.5728 0.9588 0.037 Uiso 1 1 d R U
O6 O 0.4772(7) 0.64599(18) 0.5803(5) 0.0331(12) Uani 1 1 d . .
H6O H 0.5935 0.6536 0.5633 0.050 Uiso 1 1 d R U
N1 N 0.4903(7) 0.66348(19) 0.9619(6) 0.0193(11) Uani 1 1 d . .
N2 N 0.3036(7) 0.5583(2) 0.6432(6) 0.0234(12) Uani 1 1 d . .
C1 C 0.3574(9) 0.6998(2) 0.9994(7) 0.0215(14) Uani 1 1 d . .
C2 C 0.4121(10) 0.7335(3) 1.1221(8) 0.0271(15) Uani 1 1 d . .
H2 H 0.3207 0.7588 1.1485 0.033 Uiso 1 1 calc R U
C3 C 0.6057(11) 0.7293(3) 1.2057(8) 0.0313(15) Uani 1 1 d . .
H3 H 0.6453 0.7522 1.2870 0.038 Uiso 1 1 calc R U
C4 C 0.7393(10) 0.6907(3) 1.1670(8) 0.0293(16) Uani 1 1 d . .
H4 H 0.8679 0.6871 1.2231 0.035 Uiso 1 1 calc R U
C5 C 0.6780(9) 0.6580(2) 1.0447(7) 0.0193(14) Uani 1 1 d . .
C6 C 0.1562(9) 0.6996(3) 0.8941(7) 0.0230(15) Uani 1 1 d . .
C7 C 0.7970(8) 0.6134(3) 0.9832(7) 0.0209(13) Uani 1 1 d . .
C8 C 0.3179(9) 0.5648(3) 0.4887(7) 0.0242(15) Uani 1 1 d . .
C9 C 0.2759(9) 0.5242(3) 0.3877(8) 0.0320(18) Uani 1 1 d . .
H9 H 0.2811 0.5292 0.2818 0.038 Uiso 1 1 calc R U
C10 C 0.2255(9) 0.4755(3) 0.4420(9) 0.0360(19) Uani 1 1 d . .
H10 H 0.2011 0.4476 0.3738 0.043 Uiso 1 1 calc R U
C11 C 0.2119(9) 0.4690(3) 0.6005(9) 0.0335(18) Uani 1 1 d . .
H11 H 0.1792 0.4367 0.6400 0.040 Uiso 1 1 calc R U
C12 C 0.2486(9) 0.5121(2) 0.6985(8) 0.0253(15) Uani 1 1 d . .
C13 C 0.2359(11) 0.5105(3) 0.8725(8) 0.0342(18) Uani 1 1 d . .
H13A H 0.0994 0.4999 0.8909 0.041 Uiso 1 1 calc R U
H13B H 0.3315 0.4847 0.9200 0.041 Uiso 1 1 calc R U
C14 C 0.3772(10) 0.6195(3) 0.4477(7) 0.0342(18) Uani 1 1 d . .
H14A H 0.4677 0.6181 0.3671 0.041 Uiso 1 1 calc R U
H14B H 0.2557 0.6388 0.4073 0.041 Uiso 1 1 calc R U
O1W O 0.8593(7) 0.6701(2) 0.5388(5) 0.0453(14) Uani 1 1 d D .
H1WA H 0.8633 0.7016 0.5222 0.068 Uiso 1 1 d DR U
H1WB H 0.9328 0.6615 0.6178 0.068 Uiso 1 1 d DR U

loop_
_atom_site_aniso_label
_atom_site_aniso_U_11
_atom_site_aniso_U_22
_atom_site_aniso_U_33
_atom_site_aniso_U_23
_atom_site_aniso_U_13
_atom_site_aniso_U_12
Ni1 0.0188(4) 0.0230(4) 0.0218(4) -0.0036(5) 0.0007(3) -0.0004(4)
O1 0.022(2) 0.035(3) 0.028(3) -0.002(2) -0.008(2) 0.000(2)
O2 0.029(3) 0.048(3) 0.041(3) -0.002(3) -0.002(2) 0.016(3)
O3 0.024(2) 0.034(3) 0.029(3) -0.010(2) 0.001(2) 0.002(2)
O4 0.016(2) 0.041(3) 0.031(3) -0.002(2) 0.0016(18) 0.010(2)
O5 0.021(2) 0.030(2) 0.024(2) 0.001(2) 0.0041(18) 0.002(2)
O6 0.029(3) 0.039(3) 0.033(3) 0.003(2) 0.010(2) -0.008(2)
N1 0.013(2) 0.024(3) 0.021(3) 0.001(2) -0.001(2) 0.004(2)
N2 0.015(2) 0.029(3) 0.026(3) -0.002(3) 0.002(2) 0.003(3)
C1 0.017(3) 0.020(3) 0.028(4) 0.000(3) 0.004(3) 0.002(3)
C2 0.031(4) 0.025(4) 0.026(4) -0.007(3) 0.005(3) 0.005(3)
C3 0.032(4) 0.032(4) 0.030(4) -0.014(4) 0.003(3) -0.004(4)
C4 0.024(4) 0.036(4) 0.026(4) -0.004(3) -0.005(3) -0.001(3)
C5 0.017(3) 0.026(3) 0.016(3) 0.004(3) 0.005(2) 0.001(3)
C6 0.015(3) 0.031(4) 0.024(4) 0.006(3) 0.005(3) -0.003(3)
C7 0.016(3) 0.020(3) 0.027(3) 0.004(3) 0.005(2) -0.004(3)
C8 0.015(3) 0.037(4) 0.020(3) 0.001(3) 0.002(3) 0.002(3)
C9 0.017(3) 0.058(5) 0.019(4) -0.012(4) -0.004(3) 0.005(3)
C10 0.021(4) 0.044(5) 0.041(5) -0.021(4) -0.003(3) 0.005(3)
C11 0.015(3) 0.029(4) 0.054(5) -0.007(4) -0.004(3) -0.005(3)
C12 0.014(3) 0.022(4) 0.040(4) -0.003(3) 0.003(3) 0.004(3)
C13 0.038(4) 0.032(4) 0.034(4) -0.001(3) 0.010(3) -0.010(3)
C14 0.025(4) 0.057(5) 0.020(4) 0.003(4) 0.001(3) 0.001(4)
O1W 0.031(3) 0.064(4) 0.037(3) 0.011(3) -0.013(2) -0.009(3)

loop_
_atom_type_symbol
_atom_type_description
_atom_type_scat_dispersion_real
_atom_type_scat_dispersion_imag
_atom_type_scat_source
C C 0.0033 0.0016 'International Tables Vol C Tables 4.2.6.8 and 6.1.1.4'
H H 0.0000 0.0000 'International Tables Vol C Tables 4.2.6.8 and 6.1.1.4'
N N 0.0061 0.0033 'International Tables Vol C Tables 4.2.6.8 and 6.1.1.4'
O O 0.0106 0.0060 'International Tables Vol C Tables 4.2.6.8 and 6.1.1.4'
Ni Ni 0.3393 1.1124 'International Tables Vol C Tables 4.2.6.8 and 6.1.1.4'

loop_
_citation_id
_citation_doi
_citation_year
1 10.1016/j.ica.2015.01.046 2015

loop_
_geom_angle_atom_site_label_1
_geom_angle_atom_site_label_2
_geom_angle_atom_site_label_3
_geom_angle
_geom_angle_publ_flag
N1 Ni1 N2 173.5(2) y
N1 Ni1 O5 94.2(2) y
N2 Ni1 O5 79.3(2) y
N1 Ni1 O1 78.3(2) y
N2 Ni1 O1 102.6(2) y
O5 Ni1 O1 92.7(2) y
N1 Ni1 O6 108.3(2) y
N2 Ni1 O6 78.2(2) y
O5 Ni1 O6 157.4(2) y
O1 Ni1 O6 91.2(2) y
N1 Ni1 O3 77.8(2) y
N2 Ni1 O3 101.5(2) y
O5 Ni1 O3 92.1(2) y
O1 Ni1 O3 155.9(2) y
O6 Ni1 O3 93.4(2) y
C6 O1 Ni1 115.4(4) ?
C7 O3 Ni1 114.0(4) ?
C13 O5 Ni1 113.3(4) ?
C13 O5 H5O 106.6 ?
Ni1 O5 H5O 103.7 ?
C14 O6 Ni1 112.5(4) ?
C14 O6 H6O 108.8 ?
Ni1 O6 H6O 124.3 ?
C1 N1 C5 121.4(5) ?
C1 N1 Ni1 118.7(4) ?
C5 N1 Ni1 119.7(4) ?
C12 N2 C8 120.8(6) ?
C12 N2 Ni1 118.5(4) ?
C8 N2 Ni1 120.2(4) ?
N1 C1 C2 120.0(5) ?
N1 C1 C6 113.6(5) ?
C2 C1 C6 126.4(6) ?
C1 C2 C3 119.3(6) ?
C1 C2 H2 120.3 ?
C3 C2 H2 120.3 ?
C4 C3 C2 119.7(6) ?
C4 C3 H3 120.1 ?
C2 C3 H3 120.1 ?
C5 C4 C3 118.8(6) ?
C5 C4 H4 120.6 ?
C3 C4 H4 120.6 ?
N1 C5 C4 120.6(6) ?
N1 C5 C7 111.6(5) ?
C4 C5 C7 127.8(5) ?
O2 C6 O1 126.4(6) ?
O2 C6 C1 119.6(6) ?
O1 C6 C1 113.9(5) ?
O4 C7 O3 126.7(6) ?
O4 C7 C5 116.6(5) ?
O3 C7 C5 116.7(5) ?
N2 C8 C9 120.2(6) ?
N2 C8 C14 113.3(6) ?
C9 C8 C14 126.5(6) ?
C8 C9 C10 120.4(7) ?
C8 C9 H9 119.8 ?
C10 C9 H9 119.8 ?
C9 C10 C11 119.1(7) ?
C9 C10 H10 120.5 ?
C11 C10 H10 120.5 ?
C12 C11 C10 118.5(7) ?
C12 C11 H11 120.8 ?
C10 C11 H11 120.8 ?
N2 C12 C11 121.0(6) ?
N2 C12 C13 115.2(6) ?
C11 C12 C13 123.8(6) ?
O5 C13 C12 111.8(5) ?
O5 C13 H13A 109.3 ?
C12 C13 H13A 109.3 ?
O5 C13 H13B 109.3 ?
C12 C13 H13B 109.3 ?
H13A C13 H13B 107.9 ?
O6 C14 C8 111.1(5) ?
O6 C14 H14A 109.4 ?
C8 C14 H14A 109.4 ?
O6 C14 H14B 109.4 ?
C8 C14 H14B 109.4 ?
H14A C14 H14B 108.0 ?
H1WA O1W H1WB 112.4 ?

loop_
_geom_bond_atom_site_label_1
_geom_bond_atom_site_label_2
_geom_bond_distance
_geom_bond_publ_flag
Ni1 N1 1.962(5) y
Ni1 N2 1.992(5) y
Ni1 O5 2.110(4) y
Ni1 O1 2.119(4) y
Ni1 O6 2.138(4) y
Ni1 O3 2.151(4) y
O1 C6 1.288(7) ?
O2 C6 1.224(7) ?
O3 C7 1.266(7) ?
O4 C7 1.261(6) ?
O5 C13 1.421(8) ?
O5 H5O 0.8199 ?
O6 C14 1.426(7) ?
O6 H6O 0.8201 ?
N1 C1 1.343(7) ?
N1 C5 1.361(7) ?
N2 C12 1.342(8) ?
N2 C8 1.362(8) ?
C1 C2 1.383(8) ?
C1 C6 1.518(8) ?
C2 C3 1.395(9) ?
C2 H2 0.9300 ?
C3 C4 1.390(9) ?
C3 H3 0.9300 ?
C4 C5 1.373(8) ?
C4 H4 0.9300 ?
C5 C7 1.515(8) ?
C8 C9 1.367(9) ?
C8 C14 1.507(9) ?
C9 C10 1.386(10) ?
C9 H9 0.9300 ?
C10 C11 1.395(10) ?
C10 H10 0.9300 ?
C11 C12 1.395(9) ?
C11 H11 0.9300 ?
C12 C13 1.518(9) ?
C13 H13A 0.9700 ?
C13 H13B 0.9700 ?
C14 H14A 0.9700 ?
C14 H14B 0.9700 ?
O1W H1WA 0.8200 ?
O1W H1WB 0.8201 ?

loop_
_geom_hbond_atom_site_label_D
_geom_hbond_atom_site_label_H
_geom_hbond_atom_site_label_A
_geom_hbond_distance_DH
_geom_hbond_distance_HA
_geom_hbond_distance_DA
_geom_hbond_angle_DHA
_geom_hbond_site_symmetry_A
O5 H5O O4 0.82 1.83 2.622(6) 162 1_455
O6 H6O O1W 0.82 1.84 2.656(6) 176 .
O1W H1WB O1 0.82 1.91 2.700(6) 161 1_655

loop_
_geom_torsion_atom_site_label_1
_geom_torsion_atom_site_label_2
_geom_torsion_atom_site_label_3
_geom_torsion_atom_site_label_4
_geom_torsion
C5 N1 C1 C2 1.6(9)
Ni1 N1 C1 C2 176.8(5)
C5 N1 C1 C6 -179.6(5)
Ni1 N1 C1 C6 -4.5(7)
N1 C1 C2 C3 0.0(10)
C6 C1 C2 C3 -178.6(6)
C1 C2 C3 C4 -1.3(10)
C2 C3 C4 C5 1.1(10)
C1 N1 C5 C4 -1.9(9)
Ni1 N1 C5 C4 -177.0(5)
C1 N1 C5 C7 178.3(5)
Ni1 N1 C5 C7 3.2(7)
C3 C4 C5 N1 0.5(10)
C3 C4 C5 C7 -179.7(6)
Ni1 O1 C6 O2 178.9(5)
Ni1 O1 C6 C1 1.0(7)
N1 C1 C6 O2 -176.0(6)
C2 C1 C6 O2 2.7(10)
N1 C1 C6 O1 2.1(8)
C2 C1 C6 O1 -179.3(6)
Ni1 O3 C7 O4 173.9(5)
Ni1 O3 C7 C5 -3.9(7)
N1 C5 C7 O4 -177.2(5)
C4 C5 C7 O4 3.0(9)
N1 C5 C7 O3 0.8(8)
C4 C5 C7 O3 -179.0(6)
C12 N2 C8 C9 0.1(8)
Ni1 N2 C8 C9 171.4(4)
C12 N2 C8 C14 178.8(5)
Ni1 N2 C8 C14 -9.9(7)
N2 C8 C9 C10 -2.3(9)
C14 C8 C9 C10 179.2(6)
C8 C9 C10 C11 2.0(9)
C9 C10 C11 C12 0.4(9)
C8 N2 C12 C11 2.4(9)
Ni1 N2 C12 C11 -169.1(4)
C8 N2 C12 C13 -179.2(5)
Ni1 N2 C12 C13 9.4(7)
C10 C11 C12 N2 -2.6(9)
C10 C11 C12 C13 179.1(6)
Ni1 O5 C13 C12 -10.6(7)
N2 C12 C13 O5 1.5(8)
C11 C12 C13 O5 179.8(6)
Ni1 O6 C14 C8 -23.3(6)
N2 C8 C14 O6 21.8(7)
C9 C8 C14 O6 -159.6(6)
